data_2235471
loop_
_publ_author_name
'Takjoo, Reza'
'Ng, Seik Weng'
'Tiekink, Edward R. T.'

_publ_section_title
;
 [2-(1-{2-[Azanidyl(ethylsulfanyl)methylidene-\k<i>N</i>]hydrazin-1-ylidene-\k<i>N</i>^1^}ethyl)phenolato-\k<i>O</i>](pyridine-\k<i>N</i>)nickel(II)
;
_journal_coeditor_code HB6842
_journal_issue 7
_journal_name_full 'Acta Crystallographica Section E'
_journal_page_first m911
_journal_paper_doi 10.1107/S1600536812026177
_journal_volume 68
_journal_year 2012
_chemical_formula_iupac '[Ni (C11 H13 N3 O S) (C5 H5 N)]'
_chemical_formula_moiety 'C16 H18 N4 Ni O S'
_chemical_formula_sum 'C16 H18 N4 Ni O S'
_chemical_formula_weight 373.11
_chemical_name_systematic
;
[2-(1-{2-[Azanidyl(ethylsulfanyl)methylidene-\k<i>N</i>]hydrazin-1-
ylidene-\k<i>N</i>^1^}ethyl)phenolato-\k<i>O</i>](pyridine-\k<i>N</i>)nickel(II)
;
_space_group_IT_number 19
_symmetry_cell_setting orthorhombic
_symmetry_space_group_name_Hall 'P 2ac 2ab'
_symmetry_space_group_name_H-M 'P 21 21 21'
_atom_sites_solution_hydrogens geom
_atom_sites_solution_primary direct
_atom_sites_solution_secondary difmap
_audit_creation_method SHELXL-97
_cell_angle_alpha 90.00
_cell_angle_beta 90.00
_cell_angle_gamma 90.00
_cell_formula_units_Z 4
_cell_length_a 7.2956(4)
_cell_length_b 9.8463(5)
_cell_length_c 21.7489(11)
_cell_measurement_reflns_used 2330
_cell_measurement_temperature 100(2)
_cell_measurement_theta_max 27.5014
_cell_measurement_theta_min 2.7851
_cell_volume 1562.32(14)
_computing_cell_refinement 'CrysAlis PRO (Agilent, 2012)'
_computing_data_collection 'CrysAlis PRO (Agilent, 2012)'
_computing_data_reduction 'CrysAlis PRO (Agilent, 2012)'
_computing_molecular_graphics
;
ORTEP-3 (Farrugia, 1997) and DIAMOND (Brandenburg, 2006)
;
_computing_publication_material 'publCIF (Westrip, 2010)'
_computing_structure_refinement 'SHELXL97 (Sheldrick, 2008)'
_computing_structure_solution 'SHELXS97 (Sheldrick, 2008)'
_diffrn_ambient_temperature 100(2)
_diffrn_detector_area_resol_mean 10.4041
_diffrn_measured_fraction_theta_full 0.998
_diffrn_measured_fraction_theta_max 0.998
_diffrn_measurement_device_type 'Agilent SuperNova Dual diffractometer with an Atlas detector'
_diffrn_measurement_method '\w scan'
_diffrn_radiation_monochromator Mirror
_diffrn_radiation_source 'SuperNova (Mo) X-ray Source'
_diffrn_radiation_type MoK\a
_diffrn_radiation_wavelength 0.71073
_diffrn_reflns_av_R_equivalents 0.0365
_diffrn_reflns_av_sigmaI/netI 0.0731
_diffrn_reflns_limit_h_max 8
_diffrn_reflns_limit_h_min -9
_diffrn_reflns_limit_k_max 12
_diffrn_reflns_limit_k_min -10
_diffrn_reflns_limit_l_max 24
_diffrn_reflns_limit_l_min -28
_diffrn_reflns_number 6002
_diffrn_reflns_theta_full 27.56
_diffrn_reflns_theta_max 27.56
_diffrn_reflns_theta_min 2.79
_diffrn_standards_decay_% 0
_diffrn_standards_interval_count 0
_diffrn_standards_interval_time 0
_diffrn_standards_number 0
_exptl_absorpt_coefficient_mu 1.385
_exptl_absorpt_correction_T_max 1.00000
_exptl_absorpt_correction_T_min 0.78973
_exptl_absorpt_correction_type multi-scan
_exptl_absorpt_process_details '(CrysAlis PRO; Agilent, 2012)'
_exptl_crystal_colour orange
_exptl_crystal_density_diffrn 1.586
_exptl_crystal_density_method 'not measured'
_exptl_crystal_description prism
_exptl_crystal_F_000 776
_exptl_crystal_size_max 0.35
_exptl_crystal_size_mid 0.10
_exptl_crystal_size_min 0.05
_refine_diff_density_max 0.451
_refine_diff_density_min -0.389
_refine_ls_abs_structure_details 'Flack (1983), 1501 Friedel pairs'
_refine_ls_abs_structure_Flack -0.028(16)
_refine_ls_extinction_method none
_refine_ls_goodness_of_fit_ref 0.997
_refine_ls_hydrogen_treatment mixed
_refine_ls_matrix_type full
_refine_ls_number_parameters 213
_refine_ls_number_reflns 3584
_refine_ls_number_restraints 1
_refine_ls_restrained_S_all 0.997
_refine_ls_R_factor_all 0.0509
_refine_ls_R_factor_gt 0.0397
_refine_ls_shift/su_max 0.001
_refine_ls_shift/su_mean 0.000
_refine_ls_structure_factor_coef Fsqd
_refine_ls_weighting_details 'calc w=1/[\s^2^(Fo^2^)+(0.0263P)^2^] where P=(Fo^2^+2Fc^2^)/3'
_refine_ls_weighting_scheme calc
_refine_ls_wR_factor_gt 0.0698
_refine_ls_wR_factor_ref 0.0750
_reflns_number_gt 3130
_reflns_number_total 3584
_reflns_threshold_expression I>2\s(I)
_cod_data_source_file hb6842.cif
_cod_data_source_block I
_cod_original_cell_volume 1562.33(14)
_cod_original_sg_symbol_Hall 'P 2ac 2ab '
_cod_original_sg_symbol_H-M 'P 21 21 21 '
_cod_database_code 2235471
_cod_database_fobs_code 2235471

loop_
_symmetry_equiv_pos_as_xyz
'x, y, z'
'-x+1/2, -y, z+1/2'
'-x, y+1/2, -z+1/2'
'x+1/2, -y+1/2, -z'

loop_
_atom_site_type_symbol
_atom_site_label
_atom_site_fract_x
_atom_site_fract_y
_atom_site_fract_z
_atom_site_U_iso_or_equiv
_atom_site_adp_type
_atom_site_calc_flag
_atom_site_refinement_flags
_atom_site_occupancy
_atom_site_symmetry_multiplicity
Ni Ni 0.14271(5) 0.31649(4) 0.939044(16) 0.00822(10) Uani d . 1 1
S S1 0.36781(11) 0.04998(8) 0.79776(3) 0.01256(17) Uani d . 1 1
O O1 0.0483(3) 0.4726(2) 0.97176(9) 0.0118(5) Uani d . 1 1
N N1 0.1406(4) 0.3762(3) 0.85785(10) 0.0089(5) Uani d . 1 1
N N2 0.2056(3) 0.2818(3) 0.81453(12) 0.0104(6) Uani d . 1 1
N N3 0.2446(3) 0.1623(3) 0.90504(12) 0.0103(6) Uani d D 1 1
H H3n 0.302(4) 0.099(3) 0.9257(13) 0.021(10) Uiso d D 1 1
N N4 0.1443(4) 0.2372(3) 1.01959(10) 0.0089(5) Uani d . 1 1
C C1 -0.0040(4) 0.5820(3) 0.94155(15) 0.0099(6) Uani d . 1 1
C C2 -0.0797(4) 0.6887(4) 0.97594(14) 0.0129(7) Uani d . 1 1
H H2 -0.0866 0.6793 1.0193 0.015 Uiso calc R 1 1
C C3 -0.1441(4) 0.8058(3) 0.94965(13) 0.0131(6) Uani d . 1 1
H H3 -0.1943 0.8759 0.9745 0.016 Uiso calc R 1 1
C C4 -0.1351(4) 0.8210(3) 0.88596(13) 0.0149(6) Uani d . 1 1
H H4 -0.1789 0.9017 0.8671 0.018 Uiso calc R 1 1
C C5 -0.0625(4) 0.7188(3) 0.85051(14) 0.0138(7) Uani d . 1 1
H H5 -0.0596 0.7300 0.8071 0.017 Uiso calc R 1 1
C C6 0.0081(4) 0.5972(3) 0.87607(14) 0.0096(7) Uani d . 1 1
C C7 0.0840(4) 0.4927(3) 0.83555(14) 0.0092(7) Uani d . 1 1
C C8 0.0990(4) 0.5138(3) 0.76748(13) 0.0132(7) Uani d . 1 1
H H8A 0.2278 0.5071 0.7550 0.020 Uiso calc R 1 1
H H8B 0.0517 0.6039 0.7568 0.020 Uiso calc R 1 1
H H8C 0.0273 0.4442 0.7461 0.020 Uiso calc R 1 1
C C9 0.2640(4) 0.1738(4) 0.84474(14) 0.0102(6) Uani d . 1 1
C C10 0.3791(5) -0.0970(3) 0.84806(13) 0.0132(7) Uani d . 1 1
H H10A 0.4728 -0.0826 0.8803 0.016 Uiso calc R 1 1
H H10B 0.2592 -0.1119 0.8682 0.016 Uiso calc R 1 1
C C11 0.4295(4) -0.2193(3) 0.80864(15) 0.0190(8) Uani d . 1 1
H H11A 0.4229 -0.3020 0.8336 0.029 Uiso calc R 1 1
H H11B 0.5544 -0.2081 0.7928 0.029 Uiso calc R 1 1
H H11C 0.3437 -0.2264 0.7741 0.029 Uiso calc R 1 1
C C12 0.0869(4) 0.1084(3) 1.02762(14) 0.0111(7) Uani d . 1 1
H H12 0.0466 0.0583 0.9928 0.013 Uiso calc R 1 1
C C13 0.0843(4) 0.0461(4) 1.08490(15) 0.0188(8) Uani d . 1 1
H H13 0.0408 -0.0444 1.0892 0.023 Uiso calc R 1 1
C C14 0.1455(5) 0.1168(4) 1.13532(14) 0.0188(8) Uani d . 1 1
H H14 0.1469 0.0759 1.1749 0.023 Uiso calc R 1 1
C C15 0.2050(4) 0.2491(4) 1.12707(15) 0.0169(8) Uani d . 1 1
H H15 0.2485 0.3004 1.1611 0.020 Uiso calc R 1 1
C C16 0.2005(4) 0.3057(4) 1.06906(13) 0.0125(7) Uani d . 1 1
H H16 0.2391 0.3972 1.0641 0.015 Uiso calc R 1 1

loop_
_atom_site_aniso_label
_atom_site_aniso_U_11
_atom_site_aniso_U_22
_atom_site_aniso_U_33
_atom_site_aniso_U_12
_atom_site_aniso_U_13
_atom_site_aniso_U_23
Ni 0.01111(18) 0.00732(18) 0.00623(17) 0.00083(17) 0.00031(17) 0.00024(17)
S1 0.0188(4) 0.0093(4) 0.0096(4) 0.0025(4) 0.0027(4) -0.0010(3)
O1 0.0203(12) 0.0087(12) 0.0064(11) 0.0043(10) -0.0002(9) 0.0011(10)
N1 0.0105(13) 0.0090(13) 0.0072(12) -0.0001(12) 0.0003(12) -0.0036(10)
N2 0.0151(13) 0.0081(14) 0.0080(13) 0.0013(10) 0.0020(10) -0.0025(11)
N3 0.0170(14) 0.0078(16) 0.0061(13) 0.0031(12) -0.0001(10) -0.0010(12)
N4 0.0096(12) 0.0090(13) 0.0081(12) 0.0018(12) 0.0051(12) 0.0002(10)
C1 0.0061(14) 0.0127(16) 0.0108(15) -0.0014(11) -0.0009(14) 0.0025(15)
C2 0.0140(15) 0.0141(16) 0.0106(15) -0.0003(15) -0.0003(12) -0.0032(16)
C3 0.0139(14) 0.0110(15) 0.0144(15) 0.0019(15) 0.0006(14) -0.0033(14)
C4 0.0167(15) 0.0100(15) 0.0179(15) 0.0051(17) -0.0012(14) 0.0035(15)
C5 0.0164(17) 0.0152(18) 0.0097(15) 0.0026(14) 0.0003(13) 0.0015(14)
C6 0.0090(16) 0.0104(17) 0.0093(15) -0.0017(13) 0.0011(12) -0.0011(14)
C7 0.0066(15) 0.0084(16) 0.0126(16) -0.0021(12) -0.0020(12) -0.0019(14)
C8 0.0187(18) 0.0131(17) 0.0077(15) 0.0049(14) -0.0025(13) 0.0011(14)
C9 0.0082(15) 0.0120(17) 0.0104(15) -0.0008(14) -0.0010(12) -0.0025(16)
C10 0.0174(18) 0.0089(15) 0.0132(15) 0.0047(14) 0.0009(14) 0.0001(13)
C11 0.0280(19) 0.0109(18) 0.0181(18) 0.0032(14) 0.0036(15) 0.0003(15)
C12 0.0129(17) 0.0114(17) 0.0090(15) -0.0011(13) 0.0004(13) -0.0012(14)
C13 0.0182(18) 0.0155(18) 0.0227(19) 0.0041(14) 0.0057(14) 0.0061(16)
C14 0.0195(18) 0.025(2) 0.0120(16) 0.0090(17) 0.0079(16) 0.0119(15)
C15 0.0157(18) 0.025(2) 0.0106(17) 0.0043(15) -0.0012(13) -0.0015(16)
C16 0.0138(15) 0.0130(16) 0.0107(15) 0.0023(13) -0.0003(12) -0.0031(16)

loop_
_atom_type_symbol
_atom_type_description
_atom_type_scat_dispersion_real
_atom_type_scat_dispersion_imag
_atom_type_scat_source
C C 0.0033 0.0016 'International Tables Vol C Tables 4.2.6.8 and 6.1.1.4'
H H 0.0000 0.0000 'International Tables Vol C Tables 4.2.6.8 and 6.1.1.4'
N N 0.0061 0.0033 'International Tables Vol C Tables 4.2.6.8 and 6.1.1.4'
O O 0.0106 0.0060 'International Tables Vol C Tables 4.2.6.8 and 6.1.1.4'
S S 0.1246 0.1234 'International Tables Vol C Tables 4.2.6.8 and 6.1.1.4'
Ni Ni 0.3393 1.1124 'International Tables Vol C Tables 4.2.6.8 and 6.1.1.4'

loop_
_geom_angle_atom_site_label_1
_geom_angle_atom_site_label_2
_geom_angle_atom_site_label_3
_geom_angle
O1 Ni N3 178.07(11)
O1 Ni N1 95.77(11)
N3 Ni N1 83.28(12)
O1 Ni N4 89.37(10)
N3 Ni N4 91.65(11)
N1 Ni N4 174.40(12)
C9 S1 C10 102.80(15)
C1 O1 Ni 127.0(2)
C7 N1 N2 115.9(2)
C7 N1 Ni 129.0(2)
N2 N1 Ni 115.11(19)
C9 N2 N1 107.9(2)
C9 N3 Ni 111.7(2)
C9 N3 H3n 121(2)
Ni N3 H3n 125(2)
C16 N4 C12 117.9(3)
C16 N4 Ni 122.2(2)
C12 N4 Ni 120.0(2)
O1 C1 C2 117.4(3)
O1 C1 C6 124.2(3)
C2 C1 C6 118.4(3)
C3 C2 C1 122.9(3)
C3 C2 H2 118.6
C1 C2 H2 118.6
C2 C3 C4 119.2(3)
C2 C3 H3 120.4
C4 C3 H3 120.4
C5 C4 C3 119.8(3)
C5 C4 H4 120.1
C3 C4 H4 120.1
C4 C5 C6 122.6(3)
C4 C5 H5 118.7
C6 C5 H5 118.7
C5 C6 C1 117.1(3)
C5 C6 C7 119.7(3)
C1 C6 C7 123.2(3)
N1 C7 C6 120.8(3)
N1 C7 C8 117.6(3)
C6 C7 C8 121.6(3)
C7 C8 H8A 109.5
C7 C8 H8B 109.5
H8A C8 H8B 109.5
C7 C8 H8C 109.5
H8A C8 H8C 109.5
H8B C8 H8C 109.5
N2 C9 N3 121.8(3)
N2 C9 S1 114.1(2)
N3 C9 S1 124.2(3)
C11 C10 S1 107.6(2)
C11 C10 H10A 110.2
S1 C10 H10A 110.2
C11 C10 H10B 110.2
S1 C10 H10B 110.2
H10A C10 H10B 108.5
C10 C11 H11A 109.5
C10 C11 H11B 109.5
H11A C11 H11B 109.5
C10 C11 H11C 109.5
H11A C11 H11C 109.5
H11B C11 H11C 109.5
N4 C12 C13 122.4(3)
N4 C12 H12 118.8
C13 C12 H12 118.8
C14 C13 C12 119.2(3)
C14 C13 H13 120.4
C12 C13 H13 120.4
C13 C14 C15 118.4(3)
C13 C14 H14 120.8
C15 C14 H14 120.8
C16 C15 C14 119.4(3)
C16 C15 H15 120.3
C14 C15 H15 120.3
N4 C16 C15 122.7(3)
N4 C16 H16 118.7
C15 C16 H16 118.7

loop_
_geom_bond_atom_site_label_1
_geom_bond_atom_site_label_2
_geom_bond_distance
_geom_bond_publ_flag
Ni O1 1.828(2) y
Ni N1 1.861(2) y
Ni N3 1.845(3) y
Ni N4 1.918(2) y
S1 C9 1.762(3) ?
S1 C10 1.816(3) ?
O1 C1 1.318(4) ?
N1 C7 1.312(4) ?
N1 N2 1.405(3) ?
N2 C9 1.321(4) ?
N3 C9 1.324(4) ?
N3 H3n 0.871(10) ?
N4 C16 1.334(4) ?
N4 C12 1.347(4) ?
C1 C2 1.403(4) ?
C1 C6 1.435(4) ?
C2 C3 1.371(4) ?
C2 H2 0.9500 ?
C3 C4 1.395(4) ?
C3 H3 0.9500 ?
C4 C5 1.374(4) ?
C4 H4 0.9500 ?
C5 C6 1.416(4) ?
C5 H5 0.9500 ?
C6 C7 1.464(4) ?
C7 C8 1.499(4) ?
C8 H8A 0.9800 ?
C8 H8B 0.9800 ?
C8 H8C 0.9800 ?
C10 C11 1.523(4) ?
C10 H10A 0.9900 ?
C10 H10B 0.9900 ?
C11 H11A 0.9800 ?
C11 H11B 0.9800 ?
C11 H11C 0.9800 ?
C12 C13 1.389(4) ?
C12 H12 0.9500 ?
C13 C14 1.373(5) ?
C13 H13 0.9500 ?
C14 C15 1.385(5) ?
C14 H14 0.9500 ?
C15 C16 1.380(4) ?
C15 H15 0.9500 ?
C16 H16 0.9500 ?

loop_
_geom_torsion_atom_site_label_1
_geom_torsion_atom_site_label_2
_geom_torsion_atom_site_label_3
_geom_torsion_atom_site_label_4
_geom_torsion
N1 Ni O1 C1 2.0(3)
N4 Ni O1 C1 -175.7(2)
O1 Ni N1 C7 -1.2(3)
N3 Ni N1 C7 -179.5(3)
O1 Ni N1 N2 -179.8(2)
N3 Ni N1 N2 1.9(2)
C7 N1 N2 C9 177.3(3)
Ni N1 N2 C9 -3.9(3)
N1 Ni N3 C9 0.7(2)
N4 Ni N3 C9 178.3(2)
O1 Ni N4 C16 -43.2(2)
N3 Ni N4 C16 135.2(2)
O1 Ni N4 C12 136.6(2)
N3 Ni N4 C12 -45.0(2)
Ni O1 C1 C2 177.51(19)
Ni O1 C1 C6 -1.1(4)
O1 C1 C2 C3 -178.0(3)
C6 C1 C2 C3 0.7(5)
C1 C2 C3 C4 0.1(5)
C2 C3 C4 C5 0.1(5)
C3 C4 C5 C6 -1.2(5)
C4 C5 C6 C1 1.9(5)
C4 C5 C6 C7 -179.8(3)
O1 C1 C6 C5 177.0(3)
C2 C1 C6 C5 -1.6(4)
O1 C1 C6 C7 -1.2(5)
C2 C1 C6 C7 -179.9(3)
N2 N1 C7 C6 178.1(2)
Ni N1 C7 C6 -0.5(4)
N2 N1 C7 C8 -1.6(4)
Ni N1 C7 C8 179.9(2)
C5 C6 C7 N1 -176.1(3)
C1 C6 C7 N1 2.0(5)
C5 C6 C7 C8 3.5(4)
C1 C6 C7 C8 -178.3(3)
N1 N2 C9 N3 4.8(4)
N1 N2 C9 S1 -175.12(19)
Ni N3 C9 N2 -3.5(4)
Ni N3 C9 S1 176.45(17)
C10 S1 C9 N2 -166.5(2)
C10 S1 C9 N3 13.6(3)
C9 S1 C10 C11 168.3(2)
C16 N4 C12 C13 0.1(4)
Ni N4 C12 C13 -179.7(2)
N4 C12 C13 C14 -1.2(5)
C12 C13 C14 C15 1.0(5)
C13 C14 C15 C16 0.2(5)
C12 N4 C16 C15 1.2(5)
Ni N4 C16 C15 -179.0(2)
C14 C15 C16 N4 -1.4(5)
